data_1564042
loop_
_publ_author_name
'Chatterjee, Arnab'
'Kaur, Gurpreet'
'Joshi, Mayank'
'Choudhury, Angshuman Roy'
'Ghosh, Rajarshi'

_publ_section_title
;
 pH dependent catecholase activity of Fe(II) complexes of type [Fe(L)]X2
 [L&#x00A0;=&#x00A0;N-(phenyl-pyridin-2-yl-methylene)-ethane-1,2-diamine;
 X&#x00A0;=&#x00A0;ClO4&#x2212; (1), PF6&#x2212; (2)]: Role of counter
 anion on turnover number
;
_journal_name_full 'Inorganica Chimica Acta'
_journal_page_first 119933
_journal_paper_doi 10.1016/j.ica.2020.119933
_journal_volume 513
_journal_year 2020
_chemical_formula_moiety 'C28 H30 Fe N6, 2(Cl O4)'
_chemical_formula_sum 'C28 H30 Cl2 Fe N6 O8'
_chemical_formula_weight 705.33
_space_group_crystal_system triclinic
_space_group_IT_number 2
_space_group_name_Hall '-P 1'
_space_group_name_H-M_alt 'P -1'
_atom_sites_solution_hydrogens geom
_cell_angle_alpha 67.053(2)
_cell_angle_beta 78.5550(10)
_cell_angle_gamma 69.178(2)
_cell_formula_units_Z 2
_cell_length_a 11.4312(2)
_cell_length_b 12.5054(2)
_cell_length_c 12.8166(2)
_cell_measurement_reflns_used 9872
_cell_measurement_temperature 293
_cell_measurement_theta_max 31.9690
_cell_measurement_theta_min 3.0890
_cell_volume 1573.16(5)
_computing_cell_refinement 'CrysAlisPro 1.171.39.7f (Rigaku OD, 2015)'
_computing_data_collection 'CrysAlisPro 1.171.39.7f (Rigaku OD, 2015)'
_computing_data_reduction 'CrysAlisPro 1.171.39.7f (Rigaku OD, 2015)'
_computing_molecular_graphics 'Olex2 (Dolomanov et al., 2009)'
_computing_publication_material 'Olex2 (Dolomanov et al., 2009)'
_computing_structure_refinement 'ShelXL (Sheldrick, 2015)'
_computing_structure_solution 'XT (Sheldrick, 2015)'
_diffrn_ambient_temperature 293.0
_diffrn_measured_fraction_theta_full 0.996
_diffrn_measured_fraction_theta_max 0.952
_diffrn_measurement_details
;
List of Runs (angles in degrees, time in seconds):

  # Type    Start    End  Width  t~exp~   \w     \q     \k     \f   Frames
--------------------------------------------------------------------------
  1  \w    -69.00 118.20   0.30   20.00    --   29.89  54.00  30.00  624
  2  \w    -69.00 118.20   0.30   20.00    --   29.89  54.00-180.00  624
  3  \w    -69.00 118.20   0.30   20.00    --   29.89  54.00 150.00  624
  4  \w    -69.00  60.00   0.30   20.00    --   29.89  54.00 -60.00  430
  5  \w    -69.00 118.20   0.30   20.00    --   29.89  54.00 -90.00  624
;
_diffrn_measurement_device 'two-circle diffractometer'
_diffrn_measurement_device_type 'XtaLAB Mini (ROW)'
_diffrn_measurement_method '\w scans'
_diffrn_radiation_type MoK\a
_diffrn_radiation_wavelength 0.71073
_diffrn_reflns_av_R_equivalents 0.0236
_diffrn_reflns_av_unetI/netI 0.0235
_diffrn_reflns_Laue_measured_fraction_full 0.996
_diffrn_reflns_Laue_measured_fraction_max 0.952
_diffrn_reflns_limit_h_max 17
_diffrn_reflns_limit_h_min -17
_diffrn_reflns_limit_k_max 19
_diffrn_reflns_limit_k_min -17
_diffrn_reflns_limit_l_max 19
_diffrn_reflns_limit_l_min -19
_diffrn_reflns_number 35533
_diffrn_reflns_point_group_measured_fraction_full 0.996
_diffrn_reflns_point_group_measured_fraction_max 0.952
_diffrn_reflns_theta_full 25.000
_diffrn_reflns_theta_max 32.789
_diffrn_reflns_theta_min 2.487
_exptl_absorpt_coefficient_mu 0.707
_exptl_absorpt_correction_T_max 1.00000
_exptl_absorpt_correction_T_min 0.84403
_exptl_absorpt_correction_type multi-scan
_exptl_absorpt_process_details
;
CrysAlisPro 1.171.39.7f (Rigaku Oxford Diffraction, 2015)
Empirical absorption correction using spherical harmonics,
 implemented in SCALE3 ABSPACK scaling algorithm.
;
_exptl_crystal_colour 'clear dark brown'
_exptl_crystal_colour_lustre clear
_exptl_crystal_colour_modifier dark
_exptl_crystal_colour_primary brown
_exptl_crystal_density_diffrn 1.489
_exptl_crystal_description block
_exptl_crystal_F_000 728
_exptl_crystal_size_max 0.4
_exptl_crystal_size_mid 0.31
_exptl_crystal_size_min 0.25
_refine_diff_density_max 0.945
_refine_diff_density_min -0.559
_refine_diff_density_rms 0.072
_refine_ls_extinction_coef .
_refine_ls_extinction_method none
_refine_ls_goodness_of_fit_ref 1.034
_refine_ls_hydrogen_treatment constr
_refine_ls_matrix_type full
_refine_ls_number_parameters 406
_refine_ls_number_reflns 11108
_refine_ls_number_restraints 0
_refine_ls_restrained_S_all 1.034
_refine_ls_R_factor_all 0.0788
_refine_ls_R_factor_gt 0.0591
_refine_ls_shift/su_max 0.001
_refine_ls_shift/su_mean 0.000
_refine_ls_structure_factor_coef Fsqd
_refine_ls_weighting_details 'w=1/[\s^2^(Fo^2^)+(0.1139P)^2^+0.4530P] where P=(Fo^2^+2Fc^2^)/3'
_refine_ls_weighting_scheme calc
_refine_ls_wR_factor_gt 0.1725
_refine_ls_wR_factor_ref 0.1956
_reflns_Friedel_coverage 0.000
_reflns_Friedel_fraction_full .
_reflns_Friedel_fraction_max .
_reflns_number_gt 8166
_reflns_number_total 11108
_reflns_threshold_expression 'I > 2\s(I)'
_cod_data_source_file enfeac-rt.cif
_cod_data_source_block enfeac-rt
_cod_database_code 1564042
_shelx_space_group_comment
;
The symmetry employed for this shelxl refinement is uniquely defined
by the following loop, which should always be used as a source of
symmetry information in preference to the above space-group names.
They are only intended as comments.
;
_shelx_estimated_absorpt_t_max 0.843
_shelx_estimated_absorpt_t_min 0.765
_olex2_refinement_description
;
1. Others
 Fixed Uiso: H6A(0.061) H6B(0.061) H3A(0.063) H3B(0.063) H1(0.06) H4(0.058)
 H15(0.063) H3(0.067) H27A(0.062) H27B(0.062) H12(0.081) H2(0.067) H16(0.077)
 H13A(0.072) H13B(0.072) H8(0.077) H28A(0.068) H28B(0.068) H10(0.095)
 H26(0.078) H9(0.096) H14A(0.083) H14B(0.083) H18(0.068) H17(0.082) H11(0.101)
 H25(0.098) H24(0.097) H22(0.093) H23(0.114)
 Fixed X: H6A(0.4933) H6B(0.5456) H3A(0.3328) H3B(0.4575) H1(0.2312)
 H4(0.1484) H15(0.0607) H3(0.1166) H27A(0.4516) H27B(0.5241) H12(0.3697)
 H2(0.152) H16(-0.1158) H13A(0.2407) H13B(0.3442) H8(0.0102) H28A(0.6006)
 H28B(0.4679) H10(0.0931) H26(0.4164) H9(-0.0542) H14A(0.4954) H14B(0.4182)
 H18(0.0394) H17(-0.1276) H11(0.3018) H25(0.4313) H24(0.3046) H22(0.1226)
 H23(0.1465)
 Fixed Y: H6A(0.0697) H6B(0.166) H3A(0.4141) H3B(0.3541) H1(0.2072) H4(-
 0.0806) H15(0.3498) H3(-0.0864) H27A(0.3107) H27B(0.3387) H12(-0.0979)
 H2(0.0642) H16(0.5151) H13A(0.2588) H13B(0.1311) H8(0.0858) H28A(0.131)
 H28B(0.1192) H10(-0.1834) H26(0.5724) H9(-0.0328) H14A(0.2001) H14B(0.3104)
 H18(0.637) H17(0.6623) H11(-0.2157) H25(0.6869) H24(0.6954) H22(0.4998)
 H23(0.6073)
 Fixed Z: H6A(0.8054) H6B(0.7335) H3A(0.555) H3B(0.5946) H1(1.0006) H4(0.9128)
 H15(0.6386) H3(1.1003) H27A(0.9462) H27B(0.8254) H12(0.6476) H2(1.1418)
 H16(0.6197) H13A(0.5063) H13B(0.5241) H8(0.7049) H28A(0.9028) H28B(0.9582)
 H10(0.5816) H26(0.7927) H9(0.6414) H14A(0.5373) H14B(0.4399) H18(0.787)
 H17(0.6903) H11(0.5836) H25(0.8919) H24(1.051) H22(1.0014) H23(1.1046)
;
_olex2_submission_special_instructions 'No special instructions were received'
_oxdiff_exptl_absorpt_empirical_details
;
Empirical correction (ABSPACK) includes:
- Absorption correction using spherical harmonics
- Frame scaling
;

loop_
_space_group_symop_operation_xyz
'x, y, z'
'-x, -y, -z'

loop_
_atom_site_label
_atom_site_type_symbol
_atom_site_fract_x
_atom_site_fract_y
_atom_site_fract_z
_atom_site_U_iso_or_equiv
_atom_site_adp_type
_atom_site_occupancy
_atom_site_site_symmetry_order
_atom_site_calc_flag
_atom_site_refinement_flags_posn
_atom_site_refinement_flags_adp
_atom_site_refinement_flags_occupancy
_atom_site_disorder_assembly
_atom_site_disorder_group
Fe1 Fe 0.31511(3) 0.25864(2) 0.74411(2) 0.04012(10) Uani 1 1 d . . . . .
Cl1 Cl 0.62897(7) -0.15260(6) 0.75531(6) 0.06598(18) Uani 1 1 d . . . . .
Cl2 Cl 0.26403(7) 0.66714(7) 0.37414(6) 0.06480(17) Uani 1 1 d . . . . .
N1 N 0.23942(16) 0.15081(15) 0.87433(13) 0.0418(3) Uani 1 1 d . . . . .
N4 N 0.15562(17) 0.39165(16) 0.72158(15) 0.0443(3) Uani 1 1 d . . . . .
N6 N 0.48857(18) 0.14690(17) 0.78971(17) 0.0506(4) Uani 1 1 d . . . . .
H6A H 0.4933 0.0697 0.8054 0.061 Uiso 1 1 calc R . . . .
H6B H 0.5456 0.1660 0.7335 0.061 Uiso 1 1 calc R . . . .
N5 N 0.34453(16) 0.34862(15) 0.82037(14) 0.0412(3) Uani 1 1 d . . . . .
N2 N 0.28416(17) 0.16700(16) 0.67023(14) 0.0434(3) Uani 1 1 d . . . . .
N3 N 0.3874(2) 0.34201(18) 0.58860(15) 0.0527(4) Uani 1 1 d . . . . .
H3A H 0.3328 0.4141 0.5550 0.063 Uiso 1 1 calc R . . . .
H3B H 0.4575 0.3541 0.5946 0.063 Uiso 1 1 calc R . . . .
C5 C 0.21098(18) 0.06692(18) 0.84928(16) 0.0414(4) Uani 1 1 d . . . . .
O2 O 0.6187(3) -0.2445(3) 0.7232(2) 0.0957(8) Uani 1 1 d . . . . .
C6 C 0.23473(19) 0.08071(18) 0.72843(16) 0.0422(4) Uani 1 1 d . . . . .
O1 O 0.5341(3) -0.1243(2) 0.8397(2) 0.1029(9) Uani 1 1 d . . . . .
C20 C 0.2588(2) 0.44779(18) 0.82579(17) 0.0436(4) Uani 1 1 d . . . . .
C7 C 0.1963(2) 0.0056(2) 0.68355(18) 0.0473(4) Uani 1 1 d . . . . .
C1 C 0.2153(2) 0.1485(2) 0.98289(17) 0.0498(4) Uani 1 1 d . . . . .
H1 H 0.2312 0.2072 1.0006 0.060 Uiso 1 1 calc R . . . .
C4 C 0.1652(2) -0.0232(2) 0.93181(18) 0.0483(4) Uani 1 1 d . . . . .
H4 H 0.1484 -0.0806 0.9128 0.058 Uiso 1 1 calc R . . . .
C19 C 0.14722(19) 0.47692(18) 0.76709(18) 0.0444(4) Uani 1 1 d . . . . .
C21 C 0.2683(2) 0.5234(2) 0.8872(2) 0.0498(5) Uani 1 1 d . . . . .
C15 C 0.0570(2) 0.4079(2) 0.6685(2) 0.0527(5) Uani 1 1 d . . . . .
H15 H 0.0607 0.3498 0.6386 0.063 Uiso 1 1 calc R . . . .
C3 C 0.1452(2) -0.0258(2) 1.04325(19) 0.0559(5) Uani 1 1 d . . . . .
H3 H 0.1166 -0.0864 1.1003 0.067 Uiso 1 1 calc R . . . .
C27 C 0.4641(2) 0.2986(2) 0.8740(2) 0.0517(5) Uani 1 1 d . . . . .
H27A H 0.4516 0.3107 0.9462 0.062 Uiso 1 1 calc R . . . .
H27B H 0.5241 0.3387 0.8254 0.062 Uiso 1 1 calc R . . . .
C12 C 0.2844(3) -0.0845(3) 0.6468(3) 0.0671(7) Uani 1 1 d . . . . .
H12 H 0.3697 -0.0979 0.6476 0.081 Uiso 1 1 calc R . . . .
C2 C 0.1681(2) 0.0626(3) 1.06827(19) 0.0562(5) Uani 1 1 d . . . . .
H2 H 0.1520 0.0642 1.1418 0.067 Uiso 1 1 calc R . . . .
C16 C -0.0493(3) 0.5072(3) 0.6566(3) 0.0645(6) Uani 1 1 d . . . . .
H16 H -0.1158 0.5151 0.6197 0.077 Uiso 1 1 calc R . . . .
C13 C 0.3145(3) 0.2025(2) 0.54661(18) 0.0599(6) Uani 1 1 d . . . . .
H13A H 0.2407 0.2588 0.5063 0.072 Uiso 1 1 calc R . . . .
H13B H 0.3442 0.1311 0.5241 0.072 Uiso 1 1 calc R . . . .
C8 C 0.0695(3) 0.0250(3) 0.6810(2) 0.0640(6) Uani 1 1 d . . . . .
H8 H 0.0102 0.0858 0.7049 0.077 Uiso 1 1 calc R . . . .
C28 C 0.5115(2) 0.1631(2) 0.8915(2) 0.0564(5) Uani 1 1 d . . . . .
H28A H 0.6006 0.1310 0.9028 0.068 Uiso 1 1 calc R . . . .
H28B H 0.4679 0.1192 0.9582 0.068 Uiso 1 1 calc R . . . .
C10 C 0.1191(4) -0.1357(3) 0.6069(3) 0.0791(9) Uani 1 1 d . . . . .
H10 H 0.0931 -0.1834 0.5816 0.095 Uiso 1 1 calc R . . . .
C26 C 0.3608(3) 0.5795(3) 0.8551(3) 0.0654(6) Uani 1 1 d . . . . .
H26 H 0.4164 0.5724 0.7927 0.078 Uiso 1 1 calc R . . . .
C9 C 0.0309(3) -0.0458(4) 0.6428(3) 0.0801(10) Uani 1 1 d . . . . .
H9 H -0.0542 -0.0328 0.6414 0.096 Uiso 1 1 calc R . . . .
C14 C 0.4146(3) 0.2621(3) 0.5201(2) 0.0690(7) Uani 1 1 d . . . . .
H14A H 0.4954 0.2001 0.5373 0.083 Uiso 1 1 calc R . . . .
H14B H 0.4182 0.3104 0.4399 0.083 Uiso 1 1 calc R . . . .
C18 C 0.0429(2) 0.5794(2) 0.7565(2) 0.0564(5) Uani 1 1 d . . . . .
H18 H 0.0394 0.6370 0.7870 0.068 Uiso 1 1 calc R . . . .
C17 C -0.0569(3) 0.5941(3) 0.6993(3) 0.0682(7) Uani 1 1 d . . . . .
H17 H -0.1276 0.6623 0.6903 0.082 Uiso 1 1 calc R . . . .
O5 O 0.1805(4) 0.6302(4) 0.4651(3) 0.1329(13) Uani 1 1 d . . . . .
C11 C 0.2433(4) -0.1551(3) 0.6083(3) 0.0842(10) Uani 1 1 d . . . . .
H11 H 0.3018 -0.2157 0.5836 0.101 Uiso 1 1 calc R . . . .
C25 C 0.3710(4) 0.6467(3) 0.9158(3) 0.0820(9) Uani 1 1 d . . . . .
H25 H 0.4313 0.6869 0.8919 0.098 Uiso 1 1 calc R . . . .
C24 C 0.2942(4) 0.6539(3) 1.0087(3) 0.0805(9) Uani 1 1 d . . . . .
H24 H 0.3046 0.6954 1.0510 0.097 Uiso 1 1 calc R . . . .
C22 C 0.1868(3) 0.5352(3) 0.9799(3) 0.0774(9) Uani 1 1 d . . . . .
H22 H 0.1226 0.4998 1.0014 0.093 Uiso 1 1 calc R . . . .
O6 O 0.2987(5) 0.7632(5) 0.3722(5) 0.198(3) Uani 1 1 d . . . . .
C23 C 0.2007(4) 0.6003(4) 1.0415(3) 0.0946(11) Uani 1 1 d . . . . .
H23 H 0.1465 0.6073 1.1046 0.114 Uiso 1 1 calc R . . . .
O4 O 0.6031(6) -0.0441(3) 0.6572(3) 0.190(2) Uani 1 1 d . . . . .
O8 O 0.2054(5) 0.7119(5) 0.2719(3) 0.1635(18) Uani 1 1 d . . . . .
O3 O 0.7459(4) -0.1823(6) 0.7867(6) 0.234(3) Uani 1 1 d . . . . .
O7 O 0.3654(5) 0.5695(4) 0.3601(4) 0.211(3) Uani 1 1 d . . . . .

loop_
_atom_site_aniso_label
_atom_site_aniso_U_11
_atom_site_aniso_U_22
_atom_site_aniso_U_33
_atom_site_aniso_U_23
_atom_site_aniso_U_13
_atom_site_aniso_U_12
Fe1 0.04831(17) 0.03985(15) 0.03554(15) -0.01604(11) -0.00475(11) -0.01323(11)
Cl1 0.0704(4) 0.0687(4) 0.0685(4) -0.0422(3) -0.0020(3) -0.0136(3)
Cl2 0.0720(4) 0.0684(4) 0.0582(3) -0.0166(3) -0.0018(3) -0.0339(3)
N1 0.0466(8) 0.0443(8) 0.0351(7) -0.0161(6) -0.0041(6) -0.0114(6)
N4 0.0478(8) 0.0436(8) 0.0449(8) -0.0165(7) -0.0083(7) -0.0141(7)
N6 0.0510(9) 0.0473(9) 0.0527(10) -0.0223(8) -0.0041(8) -0.0085(7)
N5 0.0445(8) 0.0446(8) 0.0394(7) -0.0181(6) -0.0055(6) -0.0140(6)
N2 0.0558(9) 0.0446(8) 0.0334(7) -0.0158(6) -0.0029(6) -0.0173(7)
N3 0.0707(12) 0.0495(9) 0.0426(9) -0.0135(7) -0.0025(8) -0.0275(9)
C5 0.0416(9) 0.0445(9) 0.0395(9) -0.0171(7) -0.0037(7) -0.0116(7)
O2 0.1043(18) 0.1111(19) 0.1044(18) -0.0761(16) -0.0035(15) -0.0298(15)
C6 0.0476(9) 0.0426(9) 0.0399(9) -0.0178(7) -0.0045(7) -0.0132(7)
O1 0.154(3) 0.0797(15) 0.0732(14) -0.0442(12) 0.0340(15) -0.0367(16)
C20 0.0487(10) 0.0451(9) 0.0435(9) -0.0189(8) -0.0031(7) -0.0183(8)
C7 0.0582(11) 0.0486(10) 0.0417(9) -0.0179(8) -0.0053(8) -0.0207(9)
C1 0.0556(11) 0.0607(12) 0.0387(9) -0.0238(9) -0.0015(8) -0.0180(9)
C4 0.0485(10) 0.0525(11) 0.0453(10) -0.0136(8) -0.0047(8) -0.0202(9)
C19 0.0475(10) 0.0428(9) 0.0465(10) -0.0183(8) -0.0052(8) -0.0140(8)
C21 0.0612(12) 0.0461(10) 0.0513(11) -0.0233(9) -0.0061(9) -0.0188(9)
C15 0.0562(12) 0.0549(11) 0.0532(11) -0.0184(9) -0.0139(9) -0.0194(9)
C3 0.0525(11) 0.0693(14) 0.0425(10) -0.0111(10) -0.0011(9) -0.0253(10)
C27 0.0482(10) 0.0587(12) 0.0547(12) -0.0255(10) -0.0123(9) -0.0130(9)
C12 0.0676(15) 0.0672(15) 0.0839(18) -0.0468(14) -0.0078(13) -0.0165(12)
C2 0.0564(12) 0.0760(15) 0.0369(9) -0.0213(10) 0.0004(8) -0.0212(11)
C16 0.0552(13) 0.0662(15) 0.0715(16) -0.0173(12) -0.0219(12) -0.0161(11)
C13 0.0923(18) 0.0646(13) 0.0352(9) -0.0206(9) 0.0022(10) -0.0385(13)
C8 0.0621(14) 0.0894(19) 0.0545(13) -0.0334(13) -0.0018(11) -0.0314(13)
C28 0.0541(12) 0.0570(12) 0.0561(12) -0.0225(10) -0.0178(10) -0.0042(9)
C10 0.122(3) 0.089(2) 0.0585(15) -0.0280(14) -0.0097(16) -0.065(2)
C26 0.0784(17) 0.0687(15) 0.0671(15) -0.0296(13) 0.0008(13) -0.0400(14)
C9 0.086(2) 0.125(3) 0.0600(15) -0.0362(17) -0.0021(14) -0.065(2)
C14 0.101(2) 0.0774(17) 0.0442(11) -0.0262(11) 0.0131(12) -0.0490(16)
C18 0.0524(11) 0.0500(11) 0.0685(14) -0.0264(10) -0.0084(10) -0.0090(9)
C17 0.0534(13) 0.0634(15) 0.0785(18) -0.0260(13) -0.0152(12) -0.0002(11)
O5 0.164(3) 0.170(3) 0.099(2) -0.057(2) 0.058(2) -0.116(3)
C11 0.110(3) 0.0729(18) 0.092(2) -0.0508(18) -0.0132(19) -0.0254(18)
C25 0.105(2) 0.0761(19) 0.092(2) -0.0326(17) -0.0173(19) -0.0498(18)
C24 0.109(2) 0.0654(16) 0.088(2) -0.0431(16) -0.0302(19) -0.0215(16)
C22 0.093(2) 0.093(2) 0.0769(18) -0.0541(17) 0.0221(16) -0.0519(18)
O6 0.238(5) 0.271(6) 0.223(5) -0.176(5) 0.120(4) -0.208(5)
C23 0.129(3) 0.106(3) 0.080(2) -0.064(2) 0.012(2) -0.049(2)
O4 0.323(7) 0.097(2) 0.093(2) -0.0260(19) 0.069(3) -0.052(3)
O8 0.186(4) 0.205(4) 0.092(2) -0.010(3) -0.048(3) -0.078(4)
O3 0.108(3) 0.349(7) 0.374(8) -0.303(7) -0.069(4) 0.005(4)
O7 0.221(5) 0.099(3) 0.166(4) 0.006(3) 0.071(4) 0.018(3)

loop_
_atom_type_symbol
_atom_type_description
_atom_type_scat_dispersion_real
_atom_type_scat_dispersion_imag
_atom_type_scat_source
C C 0.0033 0.0016 'International Tables Vol C Tables 4.2.6.8 and 6.1.1.4'
H H 0.0000 0.0000 'International Tables Vol C Tables 4.2.6.8 and 6.1.1.4'
Cl Cl 0.1484 0.1585 'International Tables Vol C Tables 4.2.6.8 and 6.1.1.4'
Fe Fe 0.3463 0.8444 'International Tables Vol C Tables 4.2.6.8 and 6.1.1.4'
N N 0.0061 0.0033 'International Tables Vol C Tables 4.2.6.8 and 6.1.1.4'
O O 0.0106 0.0060 'International Tables Vol C Tables 4.2.6.8 and 6.1.1.4'

loop_
_geom_angle_atom_site_label_1
_geom_angle_atom_site_label_2
_geom_angle_atom_site_label_3
_geom_angle
_geom_angle_site_symmetry_1
_geom_angle_site_symmetry_3
N1 Fe1 N6 90.53(8) . .
N1 Fe1 N3 164.52(7) . .
N4 Fe1 N1 91.56(7) . .
N4 Fe1 N6 164.44(8) . .
N4 Fe1 N3 91.73(8) . .
N6 Fe1 N3 90.34(9) . .
N5 Fe1 N1 98.07(7) . .
N5 Fe1 N4 81.02(7) . .
N5 Fe1 N6 83.41(7) . .
N5 Fe1 N2 178.95(7) . .
N5 Fe1 N3 97.38(7) . .
N2 Fe1 N1 80.88(7) . .
N2 Fe1 N4 98.90(7) . .
N2 Fe1 N6 96.66(8) . .
N2 Fe1 N3 83.67(7) . .
O2 Cl1 O1 112.64(17) . .
O2 Cl1 O4 105.7(2) . .
O1 Cl1 O4 104.6(2) . .
O3 Cl1 O2 110.4(2) . .
O3 Cl1 O1 112.4(3) . .
O3 Cl1 O4 110.7(4) . .
O5 Cl2 O8 109.1(3) . .
O5 Cl2 O7 112.6(3) . .
O6 Cl2 O5 114.2(2) . .
O6 Cl2 O8 104.4(4) . .
O6 Cl2 O7 113.6(4) . .
O7 Cl2 O8 101.6(4) . .
C5 N1 Fe1 113.64(13) . .
C1 N1 Fe1 128.63(15) . .
C1 N1 C5 117.72(18) . .
C19 N4 Fe1 113.81(13) . .
C15 N4 Fe1 128.36(16) . .
C15 N4 C19 117.84(19) . .
Fe1 N6 H6A 110.2 . .
Fe1 N6 H6B 110.2 . .
H6A N6 H6B 108.5 . .
C28 N6 Fe1 107.34(13) . .
C28 N6 H6A 110.2 . .
C28 N6 H6B 110.2 . .
C20 N5 Fe1 119.46(14) . .
C20 N5 C27 123.30(17) . .
C27 N5 Fe1 117.21(13) . .
C6 N2 Fe1 119.61(13) . .
C6 N2 C13 123.50(17) . .
C13 N2 Fe1 116.84(14) . .
Fe1 N3 H3A 110.1 . .
Fe1 N3 H3B 110.1 . .
H3A N3 H3B 108.4 . .
C14 N3 Fe1 108.17(14) . .
C14 N3 H3A 110.1 . .
C14 N3 H3B 110.1 . .
N1 C5 C6 113.59(17) . .
N1 C5 C4 122.27(18) . .
C4 C5 C6 124.14(18) . .
N2 C6 C5 112.15(17) . .
N2 C6 C7 126.86(18) . .
C5 C6 C7 120.89(18) . .
N5 C20 C19 112.69(17) . .
N5 C20 C21 124.56(19) . .
C19 C20 C21 122.73(18) . .
C12 C7 C6 121.4(2) . .
C8 C7 C6 118.9(2) . .
C8 C7 C12 119.7(2) . .
N1 C1 H1 118.7 . .
N1 C1 C2 122.7(2) . .
C2 C1 H1 118.7 . .
C5 C4 H4 120.6 . .
C3 C4 C5 118.7(2) . .
C3 C4 H4 120.6 . .
N4 C19 C20 113.00(17) . .
N4 C19 C18 122.0(2) . .
C18 C19 C20 125.0(2) . .
C26 C21 C20 121.0(2) . .
C22 C21 C20 120.1(2) . .
C22 C21 C26 118.9(2) . .
N4 C15 H15 118.7 . .
N4 C15 C16 122.5(2) . .
C16 C15 H15 118.7 . .
C4 C3 H3 120.4 . .
C2 C3 C4 119.3(2) . .
C2 C3 H3 120.4 . .
N5 C27 H27A 110.4 . .
N5 C27 H27B 110.4 . .
N5 C27 C28 106.52(18) . .
H27A C27 H27B 108.6 . .
C28 C27 H27A 110.4 . .
C28 C27 H27B 110.4 . .
C7 C12 H12 120.4 . .
C7 C12 C11 119.2(3) . .
C11 C12 H12 120.4 . .
C1 C2 C3 119.2(2) . .
C1 C2 H2 120.4 . .
C3 C2 H2 120.4 . .
C15 C16 H16 120.1 . .
C17 C16 C15 119.9(2) . .
C17 C16 H16 120.1 . .
N2 C13 H13A 110.4 . .
N2 C13 H13B 110.4 . .
N2 C13 C14 106.76(19) . .
H13A C13 H13B 108.6 . .
C14 C13 H13A 110.4 . .
C14 C13 H13B 110.4 . .
C7 C8 H8 119.9 . .
C9 C8 C7 120.2(3) . .
C9 C8 H8 119.9 . .
N6 C28 C27 108.66(19) . .
N6 C28 H28A 110.0 . .
N6 C28 H28B 110.0 . .
C27 C28 H28A 110.0 . .
C27 C28 H28B 110.0 . .
H28A C28 H28B 108.3 . .
C9 C10 H10 119.7 . .
C11 C10 H10 119.7 . .
C11 C10 C9 120.6(3) . .
C21 C26 H26 119.9 . .
C21 C26 C25 120.2(3) . .
C25 C26 H26 119.9 . .
C8 C9 H9 120.1 . .
C10 C9 C8 119.8(3) . .
C10 C9 H9 120.1 . .
N3 C14 C13 109.9(2) . .
N3 C14 H14A 109.7 . .
N3 C14 H14B 109.7 . .
C13 C14 H14A 109.7 . .
C13 C14 H14B 109.7 . .
H14A C14 H14B 108.2 . .
C19 C18 H18 120.7 . .
C19 C18 C17 118.5(2) . .
C17 C18 H18 120.7 . .
C16 C17 C18 119.2(2) . .
C16 C17 H17 120.4 . .
C18 C17 H17 120.4 . .
C12 C11 H11 119.7 . .
C10 C11 C12 120.6(3) . .
C10 C11 H11 119.7 . .
C26 C25 H25 119.7 . .
C24 C25 C26 120.5(3) . .
C24 C25 H25 119.7 . .
C25 C24 H24 119.9 . .
C25 C24 C23 120.3(3) . .
C23 C24 H24 119.9 . .
C21 C22 H22 120.0 . .
C21 C22 C23 119.9(3) . .
C23 C22 H22 120.0 . .
C24 C23 C22 120.0(3) . .
C24 C23 H23 120.0 . .
C22 C23 H23 120.0 . .

loop_
_geom_bond_atom_site_label_1
_geom_bond_atom_site_label_2
_geom_bond_distance
_geom_bond_site_symmetry_2
Fe1 N1 1.9631(17) .
Fe1 N4 1.9628(18) .
Fe1 N6 2.0197(19) .
Fe1 N5 1.8951(16) .
Fe1 N2 1.8980(16) .
Fe1 N3 2.0200(19) .
Cl1 O2 1.409(2) .
Cl1 O1 1.425(2) .
Cl1 O4 1.429(4) .
Cl1 O3 1.353(4) .
Cl2 O5 1.392(3) .
Cl2 O6 1.383(3) .
Cl2 O8 1.411(4) .
Cl2 O7 1.396(4) .
N1 C5 1.362(3) .
N1 C1 1.355(2) .
N4 C19 1.370(3) .
N4 C15 1.345(3) .
N6 H6A 0.8900 .
N6 H6B 0.8900 .
N6 C28 1.480(3) .
N5 C20 1.296(3) .
N5 C27 1.470(3) .
N2 C6 1.296(3) .
N2 C13 1.473(3) .
N3 H3A 0.8900 .
N3 H3B 0.8900 .
N3 C14 1.491(3) .
C5 C6 1.470(3) .
C5 C4 1.390(3) .
C6 C7 1.490(3) .
C20 C19 1.470(3) .
C20 C21 1.487(3) .
C7 C12 1.387(3) .
C7 C8 1.387(3) .
C1 H1 0.9300 .
C1 C2 1.380(3) .
C4 H4 0.9300 .
C4 C3 1.390(3) .
C19 C18 1.387(3) .
C21 C26 1.381(3) .
C21 C22 1.379(4) .
C15 H15 0.9300 .
C15 C16 1.376(4) .
C3 H3 0.9300 .
C3 C2 1.382(4) .
C27 H27A 0.9700 .
C27 H27B 0.9700 .
C27 C28 1.521(3) .
C12 H12 0.9300 .
C12 C11 1.404(4) .
C2 H2 0.9300 .
C16 H16 0.9300 .
C16 C17 1.365(4) .
C13 H13A 0.9700 .
C13 H13B 0.9700 .
C13 C14 1.495(4) .
C8 H8 0.9300 .
C8 C9 1.386(4) .
C28 H28A 0.9700 .
C28 H28B 0.9700 .
C10 H10 0.9300 .
C10 C9 1.380(5) .
C10 C11 1.355(5) .
C26 H26 0.9300 .
C26 C25 1.394(4) .
C9 H9 0.9300 .
C14 H14A 0.9700 .
C14 H14B 0.9700 .
C18 H18 0.9300 .
C18 C17 1.397(4) .
C17 H17 0.9300 .
C11 H11 0.9300 .
C25 H25 0.9300 .
C25 C24 1.345(5) .
C24 H24 0.9300 .
C24 C23 1.371(5) .
C22 H22 0.9300 .
C22 C23 1.399(4) .
C23 H23 0.9300 .
